data_7225712
loop_
_publ_author_name
'Wojciechowska, Martyna'
'Szklarz, Przemys\/law'
'Bia\/lo\'nska, Agata'
'Baran, Jan'
'Janicki, Rafa\/l'
'Medycki, Wojciech'
'Durlak, Piotr'
'Piecha-Bisiorek, Anna'
'Jakubas, Ryszard'

_publ_section_title
;
 Enormous lattice distortion through an isomorphous phase transition in an
 organic--inorganic hybrid based on haloantimonate(iii)
;
_journal_issue 33
_journal_name_full CrystEngComm
_journal_page_first 6184
_journal_paper_doi 10.1039/C6CE01008C
_journal_volume 18
_journal_year 2016
_chemical_formula_moiety 'C8 H20 N, Br4 Sb'
_chemical_formula_sum 'C8 H20 Br4 N Sb'
_chemical_formula_weight 571.64
_chemical_name_systematic
;
Bis(diisobutylammonium) octabromodiantimonate(III)
;
_space_group_crystal_system monoclinic
_space_group_IT_number 14
_space_group_name_Hall '-P 2ybc'
_space_group_name_H-M_alt 'P 1 21/c 1'
_symmetry_space_group_name_Hall '-P 2ybc'
_symmetry_space_group_name_H-M 'P 1 21/c 1'
_atom_sites_solution_hydrogens mixed
_audit_update_record
;
2016-04-20 deposited with the CCDC.
2016-06-27 downloaded from the CCDC.
;
_cell_angle_alpha 90
_cell_angle_beta 99.25(5)
_cell_angle_gamma 90
_cell_formula_units_Z 4
_cell_length_a 5.964(2)
_cell_length_b 20.098(8)
_cell_length_c 14.385(8)
_cell_measurement_reflns_used 3373
_cell_measurement_temperature 250(2)
_cell_measurement_theta_max 28.6414
_cell_measurement_theta_min 3.0346
_cell_volume 1701.8(13)
_computing_cell_refinement
;
CrysAlisPro, Agilent Technologies,
Version 1.171.36.28 (release 01-02-2013 CrysAlis171 .NET)
(compiled Feb  1 2013,16:14:44)
;
_computing_data_collection
;
CrysAlisPro, Agilent Technologies,
Version 1.171.36.28 (release 01-02-2013 CrysAlis171 .NET)
(compiled Feb  1 2013,16:14:44)
;
_computing_data_reduction
;
CrysAlisPro, Agilent Technologies,
Version 1.171.36.28 (release 01-02-2013 CrysAlis171 .NET)
(compiled Feb  1 2013,16:14:44)
;
_computing_structure_refinement 'SHELXL-2014/7 (Sheldrick, 2014)'
_computing_structure_solution 'SHELXS-2014/7 (Sheldrick, 2014)'
_diffrn_ambient_temperature 250(2)
_diffrn_detector_area_resol_mean 8.3359
_diffrn_measured_fraction_theta_full 0.918
_diffrn_measured_fraction_theta_max 0.944
_diffrn_measurement_device_type 'Xcalibur, Sapphire2, large Be window'
_diffrn_measurement_method \w
_diffrn_radiation_type MoK\a
_diffrn_radiation_wavelength 0.71073
_diffrn_reflns_av_R_equivalents 0.0469
_diffrn_reflns_av_unetI/netI 0.0500
_diffrn_reflns_Laue_measured_fraction_full 0.918
_diffrn_reflns_Laue_measured_fraction_max 0.944
_diffrn_reflns_limit_h_max 7
_diffrn_reflns_limit_h_min -3
_diffrn_reflns_limit_k_max 23
_diffrn_reflns_limit_k_min -23
_diffrn_reflns_limit_l_max 16
_diffrn_reflns_limit_l_min -16
_diffrn_reflns_number 7558
_diffrn_reflns_point_group_measured_fraction_full 0.918
_diffrn_reflns_point_group_measured_fraction_max 0.944
_diffrn_reflns_theta_full 25.242
_diffrn_reflns_theta_max 24.998
_diffrn_reflns_theta_min 3.043
_diffrn_source 'Enhance (Mo) X-ray Source'
_exptl_absorpt_coefficient_mu 10.987
_exptl_absorpt_correction_T_max 1.00000
_exptl_absorpt_correction_T_min 0.35463
_exptl_absorpt_correction_type analytical
_exptl_absorpt_process_details
;
CrysAlisPro, Agilent Technologies,
Version 1.171.36.28c (release 15-05-2013 CrysAlis171 .NET)
(compiled May 15 2013,09:16:53)
Analytical numeric absorption correction using a multifaceted crystal
            model based on expressions derived by R.C. Clark & J.S. Reid.
(Clark, R. C. & Reid, J. S. (1995). Acta Cryst. A51, 887-897)
;
_exptl_crystal_colour colourless
_exptl_crystal_density_diffrn 2.231
_exptl_crystal_description needle
_exptl_crystal_F_000 1064
_exptl_crystal_recrystallization_method 'Re-crystallisation from solvent'
_exptl_crystal_size_max 0.500
_exptl_crystal_size_mid 0.240
_exptl_crystal_size_min 0.180
_refine_diff_density_max 0.894
_refine_diff_density_min -1.129
_refine_diff_density_rms 0.191
_refine_ls_extinction_coef 0.0028(3)
_refine_ls_extinction_expression Fc^*^=kFc[1+0.001xFc^2^\l^3^/sin(2\q)]^-1/4^
_refine_ls_extinction_method SHELXL
_refine_ls_goodness_of_fit_ref 0.915
_refine_ls_hydrogen_treatment constr
_refine_ls_matrix_type full
_refine_ls_number_parameters 232
_refine_ls_number_reflns 2824
_refine_ls_number_restraints 175
_refine_ls_restrained_S_all 0.895
_refine_ls_R_factor_all 0.0663
_refine_ls_R_factor_gt 0.0460
_refine_ls_shift/su_max 0.000
_refine_ls_shift/su_mean 0.000
_refine_ls_structure_factor_coef Fsqd
_refine_ls_weighting_details 'w=1/[\s^2^(Fo^2^)+(0.0810P)^2^] where P=(Fo^2^+2Fc^2^)/3'
_refine_ls_weighting_scheme calc
_refine_ls_wR_factor_gt 0.1133
_refine_ls_wR_factor_ref 0.1210
_reflns_Friedel_coverage 0.000
_reflns_number_gt 1934
_reflns_number_total 2824
_reflns_threshold_expression 'I > 2\s(I)'
_cod_data_source_file c6ce01008c3.cif
_cod_data_source_block SbBrDIBA250K
_cod_depositor_comments 'Adding full bibliography for 7225712--7225715.cif.'
_cod_database_code 7225712
_shelx_space_group_comment
;
The symmetry employed for this shelxl refinement is uniquely defined
by the following loop, which should always be used as a source of
symmetry information in preference to the above space-group names.
They are only intended as comments.
;
_shelx_estimated_absorpt_t_min 0.073
_shelx_estimated_absorpt_t_max 0.242
_shelxl_version_number 2014-3
_solvent_exptl_crystal_recrystallization_method water

loop_
_space_group_symop_operation_xyz
'x, y, z'
'-x, y+1/2, -z+1/2'
'-x, -y, -z'
'x, -y-1/2, z-1/2'

loop_
_atom_site_label
_atom_site_type_symbol
_atom_site_fract_x
_atom_site_fract_y
_atom_site_fract_z
_atom_site_U_iso_or_equiv
_atom_site_adp_type
_atom_site_occupancy
_atom_site_site_symmetry_order
_atom_site_calc_flag
_atom_site_refinement_flags_posn
_atom_site_refinement_flags_adp
_atom_site_refinement_flags_occupancy
_atom_site_disorder_assembly
_atom_site_disorder_group
Sb Sb 0.51344(8) 0.58099(2) 0.11704(4) 0.0440(2) Uani 1 1 d . . . . .
Br1 Br 0.08699(15) 0.56836(5) 0.09586(9) 0.0813(4) Uani 1 1 d . . . . .
Br2 Br 0.53588(13) 0.42618(4) 0.10574(6) 0.0533(3) Uani 1 1 d . . . . .
Br3 Br 0.4949(2) 0.70853(4) 0.11592(8) 0.0946(4) Uani 1 1 d . . . . .
Br4 Br 0.5757(2) 0.57398(5) 0.29617(7) 0.0830(4) Uani 1 1 d . . . . .
N N 0.0645(11) 0.3731(3) 0.1869(5) 0.0651(19) Uani 1 1 d D . . . .
H11 H -0.0269 0.3898 0.1293 0.078 Uiso 0.6409 1 d . U P A 1
H12 H 0.2221 0.3680 0.1748 0.078 Uiso 0.6409 1 d . U P A 1
H13 H 0.1178 0.4087 0.1615 0.078 Uiso 0.3591 1 d . U P A 2
H14 H -0.0783 0.3797 0.1955 0.078 Uiso 0.3591 1 d . U P A 2
C11 C 0.057(3) 0.4212(7) 0.2709(9) 0.073(4) Uani 0.641(9) 1 d D . P A 1
H1A H 0.1223 0.4638 0.2557 0.087 Uiso 0.641(9) 1 calc R U P A 1
H1B H -0.1026 0.4293 0.2759 0.087 Uiso 0.641(9) 1 calc R U P A 1
C21 C 0.176(4) 0.3996(11) 0.3643(16) 0.094(4) Uani 0.641(9) 1 d . U P A 1
H21 H 0.1122 0.3562 0.3796 0.113 Uiso 0.641(9) 1 calc R U P A 1
C31 C 0.144(3) 0.4483(9) 0.4402(13) 0.104(4) Uani 0.641(9) 1 d . U P A 1
H3A H 0.1682 0.4932 0.4189 0.156 Uiso 0.641(9) 1 calc R U P A 1
H3B H 0.2517 0.4388 0.4965 0.156 Uiso 0.641(9) 1 calc R U P A 1
H3C H -0.0096 0.4445 0.4541 0.156 Uiso 0.641(9) 1 calc R U P A 1
C41 C 0.438(3) 0.3911(10) 0.3667(14) 0.097(4) Uani 0.641(9) 1 d . U P A 1
H4A H 0.4879 0.4209 0.3211 0.145 Uiso 0.641(9) 1 calc R U P A 1
H4B H 0.4703 0.3455 0.3513 0.145 Uiso 0.641(9) 1 calc R U P A 1
H4C H 0.5171 0.4017 0.4292 0.145 Uiso 0.641(9) 1 calc R U P A 1
C12 C 0.217(4) 0.3557(11) 0.2810(11) 0.062(7) Uani 0.359(9) 1 d D U P A 2
H12A H 0.1449 0.3223 0.3162 0.075 Uiso 0.359(9) 1 calc R U P A 2
H12B H 0.3656 0.3392 0.2707 0.075 Uiso 0.359(9) 1 calc R U P A 2
C22 C 0.236(5) 0.4163(13) 0.327(2) 0.064(8) Uani 0.359(9) 1 d . U P A 2
H22 H 0.3197 0.4471 0.2914 0.076 Uiso 0.359(9) 1 calc R U P A 2
C32 C 0.386(6) 0.4043(17) 0.427(3) 0.097(5) Uani 0.359(9) 1 d . U P A 2
H32A H 0.4624 0.4453 0.4488 0.146 Uiso 0.359(9) 1 calc R U P A 2
H32B H 0.4977 0.3701 0.4216 0.146 Uiso 0.359(9) 1 calc R U P A 2
H32C H 0.2890 0.3901 0.4713 0.146 Uiso 0.359(9) 1 calc R U P A 2
C42 C 0.016(6) 0.4505(18) 0.342(3) 0.104(5) Uani 0.359(9) 1 d . U P A 2
H42A H 0.0455 0.4795 0.3967 0.157 Uiso 0.359(9) 1 calc R U P A 2
H42B H -0.0953 0.4171 0.3524 0.157 Uiso 0.359(9) 1 calc R U P A 2
H42C H -0.0432 0.4766 0.2869 0.157 Uiso 0.359(9) 1 calc R U P A 2
C51 C -0.022(3) 0.3031(5) 0.2074(11) 0.074(5) Uani 0.641(9) 1 d D . P A 1
H51A H 0.0933 0.2787 0.2504 0.089 Uiso 0.641(9) 1 calc R U P A 1
H51B H -0.1608 0.3061 0.2356 0.089 Uiso 0.641(9) 1 calc R U P A 1
C61 C -0.067(4) 0.2707(11) 0.1165(15) 0.091(6) Uani 0.641(9) 1 d . U P A 1
H61 H -0.1837 0.2966 0.0747 0.109 Uiso 0.641(9) 1 calc R U P A 1
C52 C 0.068(7) 0.3137(14) 0.119(2) 0.121(13) Uani 0.359(9) 1 d D U P A 2
H52A H -0.0295 0.3262 0.0597 0.145 Uiso 0.359(9) 1 calc R U P A 2
H52B H 0.2233 0.3111 0.1043 0.145 Uiso 0.359(9) 1 calc R U P A 2
C62 C 0.001(5) 0.2429(13) 0.141(2) 0.057(7) Uani 0.359(9) 1 d . U P A 2
H62 H 0.1074 0.2260 0.1964 0.069 Uiso 0.359(9) 1 calc R U P A 2
C71 C -0.167(5) 0.2040(14) 0.136(2) 0.090(5) Uani 0.49(2) 1 d . U P A 1
H71A H -0.3133 0.2107 0.1567 0.135 Uiso 0.49(2) 1 calc R U P A 1
H71B H -0.0654 0.1814 0.1858 0.135 Uiso 0.49(2) 1 calc R U P A 1
H71C H -0.1876 0.1771 0.0798 0.135 Uiso 0.49(2) 1 calc R U P A 1
C81 C 0.135(5) 0.2612(14) 0.068(2) 0.089(5) Uani 0.49(2) 1 d . U P A 1
H81A H 0.0843 0.2500 0.0026 0.133 Uiso 0.49(2) 1 calc R U P A 1
H81B H 0.2285 0.2255 0.0987 0.133 Uiso 0.49(2) 1 calc R U P A 1
H81C H 0.2225 0.3020 0.0722 0.133 Uiso 0.49(2) 1 calc R U P A 1
C72 C -0.240(7) 0.250(2) 0.168(3) 0.088(6) Uani 0.269(10) 1 d . U P A 2
H72A H -0.2413 0.2878 0.2106 0.132 Uiso 0.269(10) 1 calc R U P A 2
H72B H -0.2789 0.2100 0.1991 0.132 Uiso 0.269(10) 1 calc R U P A 2
H72C H -0.3494 0.2578 0.1117 0.132 Uiso 0.269(10) 1 calc R U P A 2
C82 C 0.000(7) 0.198(2) 0.062(3) 0.089(5) Uani 0.269(10) 1 d . U P A 2
H82A H 0.1504 0.1968 0.0445 0.133 Uiso 0.269(10) 1 calc R U P A 2
H82B H -0.1092 0.2133 0.0094 0.133 Uiso 0.269(10) 1 calc R U P A 2
H82C H -0.0410 0.1535 0.0801 0.133 Uiso 0.269(10) 1 calc R U P A 2
C73 C 0.227(10) 0.250(2) 0.102(4) 0.086(6) Uani 0.25(2) 1 d . U P A 3
H73A H 0.3500 0.2617 0.0680 0.129 Uiso 0.25(2) 1 calc R U P A 3
H73B H 0.0832 0.2538 0.0595 0.129 Uiso 0.25(2) 1 calc R U P A 3
H73C H 0.2470 0.2048 0.1246 0.129 Uiso 0.25(2) 1 calc R U P A 3
C83 C -0.109(10) 0.183(3) 0.110(4) 0.088(6) Uani 0.25(2) 1 d . U P A 3
H83A H -0.2375 0.1529 0.1057 0.132 Uiso 0.25(2) 1 calc R U P A 3
H83B H 0.0309 0.1570 0.1185 0.132 Uiso 0.25(2) 1 calc R U P A 3
H83C H -0.1195 0.2083 0.0519 0.132 Uiso 0.25(2) 1 calc R U P A 3

loop_
_atom_site_aniso_label
_atom_site_aniso_U_11
_atom_site_aniso_U_22
_atom_site_aniso_U_33
_atom_site_aniso_U_23
_atom_site_aniso_U_13
_atom_site_aniso_U_12
Sb 0.0380(3) 0.0450(3) 0.0470(4) -0.0010(2) 0.0011(2) -0.0043(2)
Br1 0.0375(5) 0.0986(8) 0.1091(10) -0.0074(6) 0.0158(5) 0.0001(4)
Br2 0.0532(5) 0.0541(5) 0.0520(6) 0.0040(4) 0.0062(4) 0.0054(3)
Br3 0.1425(10) 0.0452(5) 0.0837(8) 0.0021(5) -0.0197(7) -0.0128(5)
Br4 0.1309(10) 0.0685(6) 0.0455(6) -0.0020(4) 0.0017(6) -0.0057(6)
N 0.068(5) 0.070(4) 0.055(5) 0.011(4) 0.002(4) 0.000(4)
C11 0.076(10) 0.090(11) 0.049(9) -0.018(8) -0.002(8) 0.019(8)
C21 0.102(7) 0.093(7) 0.084(7) -0.002(6) 0.005(6) -0.001(6)
C31 0.112(7) 0.106(7) 0.090(8) -0.004(7) 0.005(7) 0.000(6)
C41 0.099(8) 0.093(8) 0.091(9) 0.014(7) -0.009(8) 0.002(7)
C12 0.063(10) 0.067(10) 0.053(10) 0.000(8) -0.001(8) 0.014(8)
C22 0.061(11) 0.061(10) 0.067(11) -0.004(8) 0.005(8) -0.005(8)
C32 0.102(7) 0.095(7) 0.090(8) 0.001(6) 0.002(6) 0.000(6)
C42 0.109(8) 0.105(8) 0.095(8) -0.005(7) 0.005(7) 0.003(7)
C51 0.082(10) 0.062(9) 0.083(12) 0.014(8) 0.023(9) 0.000(7)
C61 0.091(9) 0.087(9) 0.088(10) 0.005(8) -0.005(8) -0.016(8)
C52 0.112(15) 0.124(15) 0.127(16) 0.010(10) 0.017(10) 0.002(10)
C62 0.056(10) 0.050(10) 0.063(11) -0.007(8) 0.002(8) -0.007(8)
C71 0.091(7) 0.086(7) 0.093(7) -0.007(6) 0.017(6) -0.006(6)
C81 0.091(8) 0.085(7) 0.090(8) -0.002(6) 0.016(6) -0.004(6)
C72 0.088(8) 0.089(8) 0.089(8) -0.004(7) 0.020(7) -0.004(7)
C82 0.091(7) 0.086(7) 0.090(7) -0.005(6) 0.016(5) -0.003(6)
C73 0.088(8) 0.083(8) 0.087(8) -0.004(7) 0.015(7) -0.002(7)
C83 0.088(7) 0.088(7) 0.091(8) -0.003(6) 0.019(6) -0.006(6)

loop_
_atom_type_symbol
_atom_type_description
_atom_type_scat_dispersion_real
_atom_type_scat_dispersion_imag
_atom_type_scat_source
C C 0.0033 0.0016 'International Tables Vol C Tables 4.2.6.8 and 6.1.1.4'
H H 0.0000 0.0000 'International Tables Vol C Tables 4.2.6.8 and 6.1.1.4'
N N 0.0061 0.0033 'International Tables Vol C Tables 4.2.6.8 and 6.1.1.4'
Br Br -0.2901 2.4595 'International Tables Vol C Tables 4.2.6.8 and 6.1.1.4'
Sb Sb -0.5866 1.5461 'International Tables Vol C Tables 4.2.6.8 and 6.1.1.4'

loop_
_geom_angle_atom_site_label_1
_geom_angle_atom_site_label_2
_geom_angle_atom_site_label_3
_geom_angle
_geom_angle_site_symmetry_1
_geom_angle_site_symmetry_3
Br1 Sb Br4 95.55(7) . .
Br1 Sb Br3 93.33(4) . .
Br4 Sb Br3 93.48(4) . .
Br1 Sb Br2 86.80(3) . .
Br4 Sb Br2 89.83(3) . .
Br3 Sb Br2 176.66(4) . .
Br1 Sb Br2 86.88(6) . 3_665
Br4 Sb Br2 173.49(3) . 3_665
Br3 Sb Br2 92.41(3) . 3_665
Br2 Sb Br2 84.26(2) . 3_665
Br1 Sb Br1 164.56(5) . 1_655
Br4 Sb Br1 95.67(6) . 1_655
Br3 Sb Br1 96.55(4) . 1_655
Br2 Sb Br1 82.65(3) . 1_655
Br2 Sb Br1 80.89(6) 3_665 1_655
C12 N C52 108.4(17) . .
C51 N C11 111.5(10) . .
C51 N H11 108.5 . .
C11 N H11 111.3 . .
C51 N H12 107.3 . .
C11 N H12 110.4 . .
H11 N H12 107.6 . .
C12 N H13 110.2 . .
C52 N H13 108.6 . .
C12 N H14 110.7 . .
C52 N H14 108.4 . .
H13 N H14 110.5 . .
C21 C11 N 117.0(12) . .
C21 C11 H1A 108.0 . .
N C11 H1A 108.0 . .
C21 C11 H1B 108.0 . .
N C11 H1B 108.0 . .
H1A C11 H1B 107.3 . .
C11 C21 C31 111.7(15) . .
C11 C21 C41 112.4(19) . .
C31 C21 C41 107.4(16) . .
C11 C21 H21 108.4 . .
C31 C21 H21 108.4 . .
C41 C21 H21 108.4 . .
C21 C31 H3A 109.5 . .
C21 C31 H3B 109.5 . .
H3A C31 H3B 109.5 . .
C21 C31 H3C 109.5 . .
H3A C31 H3C 109.5 . .
H3B C31 H3C 109.5 . .
C21 C41 H4A 109.5 . .
C21 C41 H4B 109.5 . .
H4A C41 H4B 109.5 . .
C21 C41 H4C 109.5 . .
H4A C41 H4C 109.5 . .
H4B C41 H4C 109.5 . .
C22 C12 N 102.3(17) . .
C22 C12 H12A 111.3 . .
N C12 H12A 111.3 . .
C22 C12 H12B 111.3 . .
N C12 H12B 111.3 . .
H12A C12 H12B 109.2 . .
C12 C22 C42 117(3) . .
C12 C22 C32 107(2) . .
C42 C22 C32 108(3) . .
C12 C22 H22 108.0 . .
C42 C22 H22 108.0 . .
C32 C22 H22 108.0 . .
C22 C32 H32A 109.5 . .
C22 C32 H32B 109.5 . .
H32A C32 H32B 109.5 . .
C22 C32 H32C 109.5 . .
H32A C32 H32C 109.5 . .
H32B C32 H32C 109.5 . .
C22 C42 H42A 109.5 . .
C22 C42 H42B 109.5 . .
H42A C42 H42B 109.5 . .
C22 C42 H42C 109.5 . .
H42A C42 H42C 109.5 . .
H42B C42 H42C 109.5 . .
C61 C51 N 104.9(13) . .
C61 C51 H51A 110.8 . .
N C51 H51A 110.8 . .
C61 C51 H51B 110.8 . .
N C51 H51B 110.8 . .
H51A C51 H51B 108.8 . .
C51 C61 C81 115.4(19) . .
C51 C61 C71 104.5(18) . .
C81 C61 C71 110(2) . .
C83 C61 C73 84(3) . .
C51 C61 H61 108.8 . .
C81 C61 H61 108.8 . .
C71 C61 H61 108.8 . .
C62 C52 N 123(3) . .
C62 C52 H52A 106.5 . .
N C52 H52A 106.5 . .
C62 C52 H52B 106.5 . .
N C52 H52B 106.5 . .
H52A C52 H52B 106.5 . .
C82 C62 C52 112(3) . .
C82 C62 C72 112(3) . .
C52 C62 C72 104(3) . .
C82 C62 H62 109.5 . .
C52 C62 H62 109.5 . .
C72 C62 H62 109.5 . .
C61 C71 H71A 109.5 . .
C61 C71 H71B 109.5 . .
H71A C71 H71B 109.5 . .
C61 C71 H71C 109.5 . .
H71A C71 H71C 109.5 . .
H71B C71 H71C 109.5 . .
C61 C81 H81A 109.5 . .
C61 C81 H81B 109.5 . .
H81A C81 H81B 109.5 . .
C61 C81 H81C 109.5 . .
H81A C81 H81C 109.5 . .
H81B C81 H81C 109.5 . .
C62 C72 H72A 109.5 . .
C62 C72 H72B 109.5 . .
H72A C72 H72B 109.5 . .
C62 C72 H72C 109.5 . .
H72A C72 H72C 109.5 . .
H72B C72 H72C 109.5 . .
C62 C82 H82A 109.5 . .
C62 C82 H82B 109.5 . .
H82A C82 H82B 109.5 . .
C62 C82 H82C 109.5 . .
H82A C82 H82C 109.5 . .
H82B C82 H82C 109.5 . .
H73A C73 H73B 109.5 . .
H73A C73 H73C 109.5 . .
H73B C73 H73C 109.5 . .
H83A C83 H83B 109.5 . .
H83A C83 H83C 109.5 . .
H83B C83 H83C 109.5 . .

loop_
_geom_bond_atom_site_label_1
_geom_bond_atom_site_label_2
_geom_bond_distance
_geom_bond_site_symmetry_2
Sb Br1 2.5253(13) .
Sb Br4 2.5476(18) .
Sb Br3 2.5656(14) .
Sb Br2 3.1196(16) .
Sb Br2 3.174(2) 3_665
Sb Br1 3.4918(16) 1_655
N C51 1.543(9) .
N C12 1.544(10) .
N C52 1.549(10) .
N C11 1.554(9) .
N H11 0.9757 .
N H12 0.9884 .
N H13 0.8861 .
N H14 0.8899 .
C11 C21 1.48(2) .
C11 H1A 0.9800 .
C11 H1B 0.9800 .
C21 C31 1.50(3) .
C21 C41 1.57(3) .
C21 H21 0.9900 .
C31 H3A 0.9700 .
C31 H3B 0.9700 .
C31 H3C 0.9700 .
C41 H4A 0.9700 .
C41 H4B 0.9700 .
C41 H4C 0.9700 .
C12 C22 1.38(3) .
C12 H12A 0.9800 .
C12 H12B 0.9800 .
C22 C42 1.53(4) .
C22 C32 1.58(4) .
C22 H22 0.9900 .
C32 H32A 0.9700 .
C32 H32B 0.9700 .
C32 H32C 0.9700 .
C42 H42A 0.9700 .
C42 H42B 0.9700 .
C42 H42C 0.9700 .
C51 C61 1.45(2) .
C51 H51A 0.9800 .
C51 H51B 0.9800 .
C61 C81 1.50(3) .
C61 C71 1.51(3) .
C61 C83 1.78(6) .
C61 C73 1.85(6) .
C61 H61 0.9900 .
C52 C62 1.53(4) .
C52 H52A 0.9800 .
C52 H52B 0.9800 .
C62 C82 1.45(5) .
C62 C72 1.55(5) .
C62 H62 0.9900 .
C71 H71A 0.9700 .
C71 H71B 0.9700 .
C71 H71C 0.9700 .
C81 H81A 0.9700 .
C81 H81B 0.9700 .
C81 H81C 0.9700 .
C72 H72A 0.9700 .
C72 H72B 0.9700 .
C72 H72C 0.9700 .
C82 H82A 0.9700 .
C82 H82B 0.9700 .
C82 H82C 0.9700 .
C73 H73A 0.9700 .
C73 H73B 0.9700 .
C73 H73C 0.9700 .
C83 H83A 0.9700 .
C83 H83B 0.9700 .
C83 H83C 0.9700 .

loop_
_geom_hbond_atom_site_label_D
_geom_hbond_atom_site_label_H
_geom_hbond_atom_site_label_A
_geom_hbond_distance_DH
_geom_hbond_distance_HA
_geom_hbond_distance_DA
_geom_hbond_angle_DHA
_geom_hbond_site_symmetry_A
N H14 Br2 0.89 2.62 3.355(7) 140.2 1_455
N H12 Br2 0.99 2.54 3.386(7) 143.4 .

loop_
_geom_torsion_atom_site_label_1
_geom_torsion_atom_site_label_2
_geom_torsion_atom_site_label_3
_geom_torsion_atom_site_label_4
_geom_torsion
C51_a N C11_a C21_a 54.5(19)
C12 N C11 C21 -8.8(18)
C52 N C11 C21 37(8)
N C11 C21 C31 -176.4(15)
N C11 C21 C41 63(2)
C51 N C12 C22 -143(2)
C52 N C12 C22 168(2)
C11 N C12 C22 -20.7(18)
N C12 C22 C42 57(3)
N C12 C22 C32 179(2)
C12 N C51 C61 -141.6(17)
C52 N C51 C61 -20(2)
C11 N C51 C61 164.0(13)
N C51 C61 C81 62(2)
N C51 C61 C71 -176.2(16)
N C51 C61 C83 166(3)
N C51 C61 C73 77(2)
C51 N C52 C62 -5(2)
C12 N C52 C62 57(4)
C11 N C52 C62 15(11)
N C52 C62 C82 175(3)
N C52 C62 C72 54(4)
